data_4511543
loop_
_publ_author_name
'Chakraborty, Prateeti'
'Adhikary, Jaydeep'
'Samanta, Sugata'
'Escudero, Daniel'
'Castro, Abril C.'
'Swart, Marcel'
'Ghosh, Sanjib'
'Bauz\'a, Antonio'
'Frontera, Antonio'
'Zangrando, Ennio'
'Das, Debasis'

_publ_section_title
;
 Combined Experimental and Theoretical Investigation of Ligand and Anion
 Controlled Complex Formation with Unprecedented Structural Features and
 Photoluminescence Properties of Zinc(II) Complexes
;
_journal_issue 8
_journal_name_full 'Crystal Growth &amp; Design'
_journal_page_first 4111
_journal_paper_doi 10.1021/cg500717n
_journal_volume 14
_journal_year 2014
_chemical_formula_moiety 'C15 H16 Cl N5 O2 Zn'
_chemical_formula_sum 'C15 H16 Cl N5 O2 Zn'
_chemical_formula_weight 399.15
_chemical_name_systematic
; 
 ? 
;
_space_group_IT_number 14
_symmetry_cell_setting monoclinic
_symmetry_space_group_name_Hall '-P 2ybc'
_symmetry_space_group_name_H-M 'P 1 21/c 1'
_atom_sites_solution_hydrogens geom
_atom_sites_solution_primary direct
_atom_sites_solution_secondary difmap
_audit_creation_method SHELXL-97
_cell_angle_alpha 90.00
_cell_angle_beta 100.0370(10)
_cell_angle_gamma 90.00
_cell_formula_units_Z 4
_cell_length_a 16.9993(6)
_cell_length_b 7.5278(3)
_cell_length_c 13.5447(5)
_cell_measurement_temperature 296(2)
_cell_volume 1706.75(11)
_computing_cell_refinement 'BRUKER SMART (Bruker, 2000)'
_computing_data_collection 'BRUKER SMART (Bruker, 2000)'
_computing_data_reduction 'BRUKER SAINT (Bruker, 2000)'
_computing_molecular_graphics 'Ortep3 for Windows (Farrugia,1997)'
_computing_publication_material 'Wingx Version 2013.2 (Farrugia, 2012)'
_computing_structure_refinement 'SHELX97 (Sheldrick, 2008)'
_computing_structure_solution 'SHELX97 (Sheldrick, 2008)'
_diffrn_ambient_temperature 296(2)
_diffrn_measured_fraction_theta_full 0.990
_diffrn_measured_fraction_theta_max 0.990
_diffrn_measurement_device_type 'BRUKER SMART APEX CCD DIFFRACTOMETER'
_diffrn_measurement_method 'OMEGA-PHI SCAN'
_diffrn_radiation_monochromator graphite
_diffrn_radiation_source 'fine-focus sealed tube'
_diffrn_radiation_type MoK\a
_diffrn_radiation_wavelength 0.71073
_diffrn_reflns_av_R_equivalents 0.0361
_diffrn_reflns_av_sigmaI/netI 0.0284
_diffrn_reflns_limit_h_max 23
_diffrn_reflns_limit_h_min -23
_diffrn_reflns_limit_k_max 10
_diffrn_reflns_limit_k_min -9
_diffrn_reflns_limit_l_max 16
_diffrn_reflns_limit_l_min -18
_diffrn_reflns_number 25919
_diffrn_reflns_theta_full 29.18
_diffrn_reflns_theta_max 29.18
_diffrn_reflns_theta_min 1.22
_exptl_absorpt_coefficient_mu 1.613
_exptl_absorpt_correction_T_max 0.498
_exptl_absorpt_correction_T_min 0.402
_exptl_absorpt_correction_type multi-scan
_exptl_absorpt_process_details 'SADABS v.2.10 (Bruker, 2003)'
_exptl_crystal_colour colorless
_exptl_crystal_density_diffrn 1.553
_exptl_crystal_density_method 'not measured'
_exptl_crystal_description block
_exptl_crystal_F_000 816
_exptl_crystal_size_max 0.40
_exptl_crystal_size_mid 0.32
_exptl_crystal_size_min 0.32
_refine_diff_density_max 0.440
_refine_diff_density_min -0.412
_refine_diff_density_rms 0.057
_refine_ls_extinction_method none
_refine_ls_goodness_of_fit_ref 1.024
_refine_ls_hydrogen_treatment constr
_refine_ls_matrix_type full
_refine_ls_number_parameters 217
_refine_ls_number_reflns 4582
_refine_ls_number_restraints 0
_refine_ls_restrained_S_all 1.024
_refine_ls_R_factor_all 0.0496
_refine_ls_R_factor_gt 0.0347
_refine_ls_shift/su_max 0.000
_refine_ls_shift/su_mean 0.000
_refine_ls_structure_factor_coef Fsqd
_refine_ls_weighting_details 'calc w=1/[\s^2^(Fo^2^)+(0.0432P)^2^+0.6770P] where P=(Fo^2^+2Fc^2^)/3'
_refine_ls_weighting_scheme calc
_refine_ls_wR_factor_gt 0.0864
_refine_ls_wR_factor_ref 0.0944
_reflns_number_gt 3541
_reflns_number_total 4582
_reflns_threshold_expression >2sigma(I)
_cod_data_source_file cg500717n_si_002.cif
_cod_data_source_block 3
_cod_depositor_comments
;
The following automatic conversions were performed:

'_exptl_absorpt_correction_type' value 'MULTI-SCAN' changed to
'multi-scan' according to
/usr/data/users/saulius/crontab/automatic-downloads/rss-feeds/ACS/lib/dictionaries/cif_core.dic
dictionary named 'cif_core.dic' version 2.4.2 from 2011-04-26.

Automatic conversion script
Id: cif_fix_values 2281 2013-09-26 08:29:07Z andrius 

 Adding full bibliography for 4511541--4511544.cif.
;
_cod_original_sg_symbol_H-M 'P 21/c'
_cod_database_code 4511543

loop_
_symmetry_equiv_pos_as_xyz
'x, y, z'
'-x, y+1/2, -z+1/2'
'-x, -y, -z'
'x, -y-1/2, z-1/2'

loop_
_atom_site_label
_atom_site_type_symbol
_atom_site_fract_x
_atom_site_fract_y
_atom_site_fract_z
_atom_site_U_iso_or_equiv
_atom_site_adp_type
_atom_site_occupancy
_atom_site_symmetry_multiplicity
_atom_site_calc_flag
_atom_site_refinement_flags
Zn Zn 0.266584(15) 0.26520(3) 0.328336(17) 0.04351(9) Uani 1 1 d .
Cl1 Cl 0.69101(4) 0.33366(12) 0.52408(7) 0.0880(3) Uani 1 1 d .
O1 O 0.36938(10) 0.3126(3) 0.28492(12) 0.0674(5) Uani 1 1 d .
O2 O 0.00985(10) 0.4515(3) 0.36543(13) 0.0700(5) Uani 1 1 d .
N1 N 0.31891(10) 0.1913(2) 0.46609(12) 0.0425(4) Uani 1 1 d .
N2 N 0.14856(10) 0.2288(2) 0.42256(12) 0.0424(4) Uani 1 1 d .
N3 N 0.21345(11) 0.4776(2) 0.25775(13) 0.0493(4) Uani 1 1 d .
N4 N 0.22549(12) 0.0535(2) 0.24439(13) 0.0505(4) Uani 1 1 d .
N5 N 0.18286(16) 0.7631(2) 0.17772(17) 0.0685(7) Uani 1 1 d .
C1 C 0.43925(14) 0.3165(3) 0.34108(16) 0.0522(5) Uani 1 1 d .
C2 C 0.50486(16) 0.3880(4) 0.3022(2) 0.0720(7) Uani 1 1 d .
H2 H 0.4960 0.4346 0.2376 0.086 Uiso 1 1 calc R
C3 C 0.58066(16) 0.3909(4) 0.3564(2) 0.0743(8) Uani 1 1 d .
H3 H 0.6226 0.4368 0.3284 0.089 Uiso 1 1 calc R
C4 C 0.59452(13) 0.3246(3) 0.4539(2) 0.0605(6) Uani 1 1 d .
C5 C 0.53391(14) 0.2609(3) 0.4967(2) 0.0542(5) Uani 1 1 d .
H5 H 0.5442 0.2201 0.5625 0.065 Uiso 1 1 calc R
C6 C 0.45500(12) 0.2559(3) 0.44199(17) 0.0457(5) Uani 1 1 d .
C7 C 0.39463(12) 0.1966(3) 0.49649(16) 0.0474(5) Uani 1 1 d .
H7 H 0.4126 0.1574 0.5616 0.057 Uiso 1 1 calc R
C8 C 0.26958(12) 0.1326(4) 0.53900(15) 0.0535(5) Uani 1 1 d .
H8A H 0.2657 0.2274 0.5865 0.064 Uiso 1 1 calc R
H8B H 0.2944 0.0309 0.5759 0.064 Uiso 1 1 calc R
C9 C 0.18695(12) 0.0830(3) 0.48531(16) 0.0516(5) Uani 1 1 d .
H9A H 0.1907 -0.0203 0.4435 0.062 Uiso 1 1 calc R
H9B H 0.1541 0.0513 0.5344 0.062 Uiso 1 1 calc R
C10 C 0.07342(12) 0.1639(3) 0.36288(17) 0.0521(5) Uani 1 1 d .
H10A H 0.0403 0.1129 0.4072 0.063 Uiso 1 1 calc R
H10B H 0.0850 0.0714 0.3177 0.063 Uiso 1 1 calc R
C11 C 0.02875(14) 0.3124(4) 0.30319(19) 0.0618(6) Uani 1 1 d .
H11A H 0.0610 0.3593 0.2568 0.074 Uiso 1 1 calc R
H11B H -0.0202 0.2658 0.2642 0.074 Uiso 1 1 calc R
C12 C 0.08117(14) 0.5191(4) 0.42382(19) 0.0616(6) Uani 1 1 d .
H12A H 0.0676 0.6114 0.4679 0.074 Uiso 1 1 calc R
H12B H 0.1137 0.5723 0.3796 0.074 Uiso 1 1 calc R
C13 C 0.12860(13) 0.3775(3) 0.48553(16) 0.0530(5) Uani 1 1 d .
H13A H 0.1776 0.4288 0.5218 0.064 Uiso 1 1 calc R
H13B H 0.0981 0.3322 0.5343 0.064 Uiso 1 1 calc R
C14 C 0.20238(11) 0.6151(3) 0.22399(14) 0.0394(4) Uani 1 1 d .
C15 C 0.20762(12) -0.0866(3) 0.21713(14) 0.0418(4) Uani 1 1 d .

loop_
_atom_site_aniso_label
_atom_site_aniso_U_11
_atom_site_aniso_U_22
_atom_site_aniso_U_33
_atom_site_aniso_U_23
_atom_site_aniso_U_13
_atom_site_aniso_U_12
Zn 0.05435(16) 0.03829(14) 0.03396(13) 0.00170(9) -0.00323(10) 0.00003(10)
Cl1 0.0435(3) 0.0840(5) 0.1301(7) -0.0160(5) -0.0025(4) -0.0063(3)
O1 0.0566(9) 0.1009(14) 0.0426(9) 0.0069(9) 0.0030(7) -0.0116(9)
O2 0.0502(9) 0.0874(14) 0.0717(11) -0.0029(10) 0.0086(8) 0.0184(9)
N1 0.0428(8) 0.0474(9) 0.0357(8) 0.0049(7) 0.0024(7) 0.0017(7)
N2 0.0420(9) 0.0506(10) 0.0335(8) 0.0016(7) 0.0034(6) -0.0020(7)
N3 0.0689(11) 0.0352(9) 0.0441(9) 0.0029(7) 0.0109(8) 0.0018(8)
N4 0.0729(12) 0.0349(9) 0.0414(9) -0.0012(7) 0.0035(8) 0.0017(8)
N5 0.1018(18) 0.0351(10) 0.0574(13) 0.0038(8) -0.0172(12) -0.0031(10)
C1 0.0540(12) 0.0599(13) 0.0435(11) -0.0084(10) 0.0106(9) -0.0050(10)
C2 0.0710(16) 0.095(2) 0.0536(14) -0.0081(14) 0.0212(12) -0.0192(15)
C3 0.0575(14) 0.087(2) 0.0844(19) -0.0221(16) 0.0287(13) -0.0198(14)
C4 0.0418(11) 0.0555(14) 0.0832(18) -0.0185(13) 0.0078(11) -0.0030(10)
C5 0.0453(11) 0.0500(13) 0.0638(14) -0.0028(10) -0.0004(10) 0.0007(9)
C6 0.0403(10) 0.0422(11) 0.0530(12) -0.0035(8) 0.0042(9) 0.0012(8)
C7 0.0464(11) 0.0496(11) 0.0423(11) 0.0052(9) -0.0031(8) 0.0021(9)
C8 0.0478(11) 0.0747(16) 0.0368(10) 0.0117(10) 0.0042(8) 0.0005(11)
C9 0.0483(11) 0.0601(14) 0.0463(11) 0.0152(10) 0.0076(9) -0.0036(10)
C10 0.0425(11) 0.0630(14) 0.0489(12) -0.0031(10) 0.0025(9) -0.0061(10)
C11 0.0448(12) 0.0839(17) 0.0529(13) -0.0011(13) -0.0022(10) 0.0035(12)
C12 0.0617(14) 0.0655(15) 0.0604(14) -0.0083(12) 0.0187(11) 0.0109(12)
C13 0.0514(12) 0.0674(14) 0.0407(11) -0.0102(10) 0.0101(9) -0.0020(10)
C14 0.0445(10) 0.0364(10) 0.0372(9) -0.0045(8) 0.0070(8) -0.0021(8)
C15 0.0535(11) 0.0348(10) 0.0364(10) 0.0047(8) 0.0057(8) 0.0043(8)

loop_
_atom_type_symbol
_atom_type_description
_atom_type_scat_dispersion_real
_atom_type_scat_dispersion_imag
_atom_type_scat_source
C C 0.0033 0.0016 'International Tables Vol C Tables 4.2.6.8 and 6.1.1.4'
H H 0.0000 0.0000 'International Tables Vol C Tables 4.2.6.8 and 6.1.1.4'
N N 0.0061 0.0033 'International Tables Vol C Tables 4.2.6.8 and 6.1.1.4'
O O 0.0106 0.0060 'International Tables Vol C Tables 4.2.6.8 and 6.1.1.4'
Cl Cl 0.1484 0.1585 'International Tables Vol C Tables 4.2.6.8 and 6.1.1.4'
Zn Zn 0.2839 1.4301 'International Tables Vol C Tables 4.2.6.8 and 6.1.1.4'

loop_
_geom_angle_atom_site_label_1
_geom_angle_atom_site_label_2
_geom_angle_atom_site_label_3
_geom_angle
_geom_angle_site_symmetry_1
_geom_angle_site_symmetry_3
O1 Zn N3 93.60(8) . .
O1 Zn N1 93.17(7) . .
N3 Zn N1 139.45(7) . .
O1 Zn N4 102.33(8) . .
N3 Zn N4 106.28(8) . .
N1 Zn N4 111.16(7) . .
O1 Zn N2 167.33(6) . .
N3 Zn N2 89.77(6) . .
N1 Zn N2 76.48(6) . .
N4 Zn N2 88.40(7) . .
C1 O1 Zn 126.82(15) . .
C11 O2 C12 109.62(17) . .
C7 N1 C8 116.87(17) . .
C7 N1 Zn 123.31(14) . .
C8 N1 Zn 119.79(12) . .
C9 N2 C10 108.96(17) . .
C9 N2 C13 110.76(17) . .
C10 N2 C13 107.65(17) . .
C9 N2 Zn 93.46(11) . .
C10 N2 Zn 116.12(13) . .
C13 N2 Zn 118.80(13) . .
C14 N3 Zn 162.47(18) . .
C15 N4 Zn 164.20(17) . .
C15 N5 C14 121.2(2) 1_565 .
O1 C1 C2 119.4(2) . .
O1 C1 C6 123.9(2) . .
C2 C1 C6 116.7(2) . .
C3 C2 C1 122.3(3) . .
C3 C2 H2 118.8 . .
C1 C2 H2 118.8 . .
C2 C3 C4 119.4(2) . .
C2 C3 H3 120.3 . .
C4 C3 H3 120.3 . .
C5 C4 C3 121.1(2) . .
C5 C4 Cl1 119.5(2) . .
C3 C4 Cl1 119.3(2) . .
C4 C5 C6 120.5(2) . .
C4 C5 H5 119.8 . .
C6 C5 H5 119.8 . .
C5 C6 C1 119.8(2) . .
C5 C6 C7 115.9(2) . .
C1 C6 C7 124.22(19) . .
N1 C7 C6 127.8(2) . .
N1 C7 H7 116.1 . .
C6 C7 H7 116.1 . .
N1 C8 C9 110.00(16) . .
N1 C8 H8A 109.7 . .
C9 C8 H8A 109.7 . .
N1 C8 H8B 109.7 . .
C9 C8 H8B 109.7 . .
H8A C8 H8B 108.2 . .
N2 C9 C8 112.03(19) . .
N2 C9 H9A 109.2 . .
C8 C9 H9A 109.2 . .
N2 C9 H9B 109.2 . .
C8 C9 H9B 109.2 . .
H9A C9 H9B 107.9 . .
N2 C10 C11 110.9(2) . .
N2 C10 H10A 109.5 . .
C11 C10 H10A 109.5 . .
N2 C10 H10B 109.5 . .
C11 C10 H10B 109.5 . .
H10A C10 H10B 108.0 . .
O2 C11 C10 112.0(2) . .
O2 C11 H11A 109.2 . .
C10 C11 H11A 109.2 . .
O2 C11 H11B 109.2 . .
C10 C11 H11B 109.2 . .
H11A C11 H11B 107.9 . .
O2 C12 C13 112.3(2) . .
O2 C12 H12A 109.1 . .
C13 C12 H12A 109.1 . .
O2 C12 H12B 109.1 . .
C13 C12 H12B 109.1 . .
H12A C12 H12B 107.9 . .
N2 C13 C12 111.76(17) . .
N2 C13 H13A 109.3 . .
C12 C13 H13A 109.3 . .
N2 C13 H13B 109.3 . .
C12 C13 H13B 109.3 . .
H13A C13 H13B 107.9 . .
N3 C14 N5 173.0(2) . .
N4 C15 N5 173.7(2) . 1_545

loop_
_geom_bond_atom_site_label_1
_geom_bond_atom_site_label_2
_geom_bond_distance
_geom_bond_site_symmetry_2
Zn O1 1.9709(17) .
Zn N3 1.9962(18) .
Zn N1 2.0009(16) .
Zn N4 2.0109(18) .
Zn N2 2.5732(17) .
Cl1 C4 1.748(2) .
O1 C1 1.294(3) .
O2 C11 1.416(3) .
O2 C12 1.421(3) .
N1 C7 1.282(3) .
N1 C8 1.470(3) .
N2 C9 1.470(3) .
N2 C10 1.471(3) .
N2 C13 1.482(3) .
N3 C14 1.134(3) .
N4 C15 1.141(3) .
N5 C15 1.290(3) 1_565
N5 C14 1.293(3) .
C1 C2 1.420(3) .
C1 C6 1.421(3) .
C2 C3 1.368(4) .
C2 H2 0.9300 .
C3 C4 1.393(4) .
C3 H3 0.9300 .
C4 C5 1.355(4) .
C5 C6 1.415(3) .
C5 H5 0.9300 .
C6 C7 1.436(3) .
C7 H7 0.9300 .
C8 C9 1.512(3) .
C8 H8A 0.9700 .
C8 H8B 0.9700 .
C9 H9A 0.9700 .
C9 H9B 0.9700 .
C10 C11 1.505(4) .
C10 H10A 0.9700 .
C10 H10B 0.9700 .
C11 H11A 0.9700 .
C11 H11B 0.9700 .
C12 C13 1.500(3) .
C12 H12A 0.9700 .
C12 H12B 0.9700 .
C13 H13A 0.9700 .
C13 H13B 0.9700 .
C15 N5 1.290(3) 1_545

loop_
_geom_torsion_atom_site_label_1
_geom_torsion_atom_site_label_2
_geom_torsion_atom_site_label_3
_geom_torsion_atom_site_label_4
_geom_torsion
_geom_torsion_site_symmetry_1
_geom_torsion_site_symmetry_4
N3 Zn O1 C1 130.4(2) . .
N1 Zn O1 C1 -9.6(2) . .
N4 Zn O1 C1 -122.0(2) . .
N2 Zn O1 C1 25.3(5) . .
O1 Zn N1 C7 3.30(19) . .
N3 Zn N1 C7 -96.0(2) . .
N4 Zn N1 C7 107.83(19) . .
N2 Zn N1 C7 -169.29(19) . .
O1 Zn N1 C8 -178.73(17) . .
N3 Zn N1 C8 82.0(2) . .
N4 Zn N1 C8 -74.20(18) . .
N2 Zn N1 C8 8.68(16) . .
O1 Zn N2 C9 -69.0(4) . .
N3 Zn N2 C9 -174.57(13) . .
N1 Zn N2 C9 -33.08(12) . .
N4 Zn N2 C9 79.14(13) . .
O1 Zn N2 C10 177.9(3) . .
N3 Zn N2 C10 72.35(15) . .
N1 Zn N2 C10 -146.17(16) . .
N4 Zn N2 C10 -33.95(15) . .
O1 Zn N2 C13 47.0(4) . .
N3 Zn N2 C13 -58.56(15) . .
N1 Zn N2 C13 82.92(15) . .
N4 Zn N2 C13 -164.85(15) . .
O1 Zn N3 C14 -33.0(6) . .
N1 Zn N3 C14 66.1(6) . .
N4 Zn N3 C14 -137.0(5) . .
N2 Zn N3 C14 134.7(6) . .
O1 Zn N4 C15 104.2(7) . .
N3 Zn N4 C15 -158.3(7) . .
N1 Zn N4 C15 5.8(7) . .
N2 Zn N4 C15 -69.0(7) . .
Zn O1 C1 C2 -167.1(2) . .
Zn O1 C1 C6 11.6(4) . .
O1 C1 C2 C3 -177.9(3) . .
C6 C1 C2 C3 3.4(4) . .
C1 C2 C3 C4 -1.2(5) . .
C2 C3 C4 C5 -1.5(4) . .
C2 C3 C4 Cl1 -178.4(2) . .
C3 C4 C5 C6 1.7(4) . .
Cl1 C4 C5 C6 178.64(17) . .
C4 C5 C6 C1 0.6(3) . .
C4 C5 C6 C7 -176.2(2) . .
O1 C1 C6 C5 178.3(2) . .
C2 C1 C6 C5 -3.1(3) . .
O1 C1 C6 C7 -5.2(4) . .
C2 C1 C6 C7 173.5(2) . .
C8 N1 C7 C6 -177.1(2) . .
Zn N1 C7 C6 1.0(3) . .
C5 C6 C7 N1 175.1(2) . .
C1 C6 C7 N1 -1.5(4) . .
C7 N1 C8 C9 -163.7(2) . .
Zn N1 C8 C9 18.2(3) . .
C10 N2 C9 C8 172.70(19) . .
C13 N2 C9 C8 -69.1(2) . .
Zn N2 C9 C8 53.56(18) . .
N1 C8 C9 N2 -55.5(3) . .
C9 N2 C10 C11 175.65(19) . .
C13 N2 C10 C11 55.5(2) . .
Zn N2 C10 C11 -80.5(2) . .
C12 O2 C11 C10 58.2(3) . .
N2 C10 C11 O2 -59.4(3) . .
C11 O2 C12 C13 -56.8(3) . .
C9 N2 C13 C12 -173.57(19) . .
C10 N2 C13 C12 -54.5(2) . .
Zn N2 C13 C12 80.0(2) . .
O2 C12 C13 N2 56.6(2) . .
Zn N3 C14 N5 151.5(17) . .
C15 N5 C14 N3 165.3(18) 1_565 .
Zn N4 C15 N5 165.1(19) . 1_545
